data_2016096
loop_
_publ_author_name
'Jones, Peter G.'
'Dix, Ina'
'Hopf, Henning'

_publ_section_title
;
 C---H&#x00B7;&#x00B7;&#x00B7;\p interactions in five
 ethynyl-substituted [2.2]paracyclophanes: further examples of the
 `7,11' packing pattern
;
_journal_coeditor_code GD3118
_journal_issue 8
_journal_name_full 'Acta Crystallographica Section C'
_journal_page_first o468
_journal_page_last o473
_journal_paper_doi 10.1107/S0108270107027606
_journal_volume 63
_journal_year 2007
_chemical_formula_iupac 'C20 H16'
_chemical_formula_moiety 'C20 H16'
_chemical_formula_sum 'C20 H16'
_chemical_formula_weight 256.33
_chemical_name_systematic
;
4,15-Diethynyl[2.2]paracyclophane
;
_space_group_IT_number 4
_symmetry_cell_setting monoclinic
_symmetry_space_group_name_Hall 'P 2yb'
_symmetry_space_group_name_H-M 'P 1 21 1'
_atom_sites_solution_hydrogens geom
_atom_sites_solution_primary direct
_atom_sites_solution_secondary difmap
_audit_creation_method SHELXL97
_cell_angle_alpha 90.00
_cell_angle_beta 101.230(6)
_cell_angle_gamma 90.00
_cell_formula_units_Z 2
_cell_length_a 7.6187(10)
_cell_length_b 10.8231(16)
_cell_length_c 8.6293(12)
_cell_measurement_reflns_used 4465
_cell_measurement_temperature 143(2)
_cell_measurement_theta_max 28
_cell_measurement_theta_min 2
_cell_volume 697.93(17)
_computing_cell_refinement 'SAINT (Bruker, 1998)'
_computing_data_collection 'SMART (Bruker, 1998)'
_computing_data_reduction SAINT
_computing_molecular_graphics 'XP (Siemens, 1994)'
_computing_publication_material SHELXL97
_computing_structure_refinement 'SHELXL97 (Sheldrick, 1997)'
_computing_structure_solution 'SHELXS97 (Sheldrick, 1997)'
_diffrn_ambient_temperature 143(2)
_diffrn_detector_area_resol_mean 8.192
_diffrn_measured_fraction_theta_full 0.999
_diffrn_measured_fraction_theta_max 0.999
_diffrn_measurement_device_type 'Bruker SMART 1000 CCD area-detector'
_diffrn_measurement_method \w
_diffrn_radiation_monochromator graphite
_diffrn_radiation_source 'fine-focus sealed tube'
_diffrn_radiation_type MoK\a
_diffrn_radiation_wavelength 0.71073
_diffrn_reflns_av_R_equivalents 0.0485
_diffrn_reflns_av_sigmaI/netI 0.0301
_diffrn_reflns_limit_h_max 10
_diffrn_reflns_limit_h_min -10
_diffrn_reflns_limit_k_max 14
_diffrn_reflns_limit_k_min -14
_diffrn_reflns_limit_l_max 11
_diffrn_reflns_limit_l_min -11
_diffrn_reflns_number 7442
_diffrn_reflns_theta_full 28.00
_diffrn_reflns_theta_max 28.28
_diffrn_reflns_theta_min 2.41
_exptl_absorpt_coefficient_mu 0.069
_exptl_absorpt_correction_type none
_exptl_crystal_colour colourless
_exptl_crystal_density_diffrn 1.220
_exptl_crystal_density_method 'not measured'
_exptl_crystal_description 'irregular prism'
_exptl_crystal_F_000 272
_exptl_crystal_size_max 0.40
_exptl_crystal_size_mid 0.20
_exptl_crystal_size_min 0.18
_refine_diff_density_max 0.261
_refine_diff_density_min -0.161
_refine_ls_extinction_method none
_refine_ls_goodness_of_fit_ref 1.074
_refine_ls_hydrogen_treatment mixed
_refine_ls_matrix_type full
_refine_ls_number_parameters 189
_refine_ls_number_reflns 1821
_refine_ls_number_restraints 185
_refine_ls_restrained_S_all 1.019
_refine_ls_R_factor_all 0.0384
_refine_ls_R_factor_gt 0.0360
_refine_ls_shift/su_max 0.000
_refine_ls_shift/su_mean 0.000
_refine_ls_structure_factor_coef Fsqd
_refine_ls_weighting_details 'calc w = 1/[\s^2^(Fo^2^)+(0.071P)^2^+0.0161P] where P=(Fo^2^+2Fc^2^)/3'
_refine_ls_weighting_scheme calc
_refine_ls_wR_factor_gt 0.0960
_refine_ls_wR_factor_ref 0.0977
_reflns_number_gt 1706
_reflns_number_total 1821
_reflns_threshold_expression I>2\s(I)
_cod_data_source_file gd3118.cif
_cod_data_source_block IV
_cod_original_sg_symbol_H-M 'P 21'
_cod_database_code 2016096
_cod_database_fobs_code 2016096

loop_
_symmetry_equiv_pos_as_xyz
'x, y, z'
'-x, y+1/2, -z'

loop_
_atom_site_type_symbol
_atom_site_label
_atom_site_fract_x
_atom_site_fract_y
_atom_site_fract_z
_atom_site_U_iso_or_equiv
_atom_site_adp_type
_atom_site_calc_flag
_atom_site_refinement_flags
_atom_site_occupancy
C C1 -0.0018(2) 0.37404(17) 0.7711(2) 0.0277(3) Uani d U 1
H H1A -0.0379 0.3161 0.8480 0.033 Uiso calc R 1
H H1B -0.0983 0.4359 0.7422 0.033 Uiso calc R 1
C C2 0.1770(2) 0.44218(17) 0.8517(2) 0.0289(4) Uani d U 1
H H2A 0.1464 0.5225 0.8944 0.035 Uiso calc R 1
H H2B 0.2395 0.3917 0.9413 0.035 Uiso calc R 1
C C3 0.3022(2) 0.46428(15) 0.73761(18) 0.0228(3) Uani d U 1
C C4 0.4525(2) 0.38759(15) 0.73720(17) 0.0222(3) Uani d U 1
C C5 0.51507(19) 0.36971(16) 0.59655(18) 0.0235(3) Uani d U 1
H H5 0.6154 0.3176 0.5966 0.028 Uiso calc R 1
C C6 0.4328(2) 0.42705(16) 0.45668(18) 0.0253(3) Uani d U 1
C C7 0.3143(2) 0.52349(16) 0.4689(2) 0.0274(3) Uani d U 1
H H7 0.2771 0.5772 0.3815 0.033 Uiso calc R 1
C C8 0.2501(2) 0.54185(15) 0.6075(2) 0.0266(3) Uani d U 1
H H8 0.1698 0.6080 0.6137 0.032 Uiso calc R 1
C C9 0.4407(2) 0.3700(2) 0.2981(2) 0.0322(4) Uani d U 1
H H9A 0.5666 0.3496 0.2945 0.039 Uiso calc R 1
H H9B 0.3980 0.4310 0.2136 0.039 Uiso calc R 1
C C10 0.3231(2) 0.24869(18) 0.26524(19) 0.0288(3) Uani d U 1
H H10A 0.2624 0.2472 0.1528 0.035 Uiso calc R 1
H H10B 0.4021 0.1754 0.2849 0.035 Uiso calc R 1
C C11 0.18376(19) 0.24126(16) 0.36865(18) 0.0226(3) Uani d U 1
C C12 0.0380(2) 0.32237(16) 0.34748(19) 0.0250(3) Uani d U 1
H H12 -0.0078 0.3560 0.2460 0.030 Uiso calc R 1
C C13 -0.0398(2) 0.35376(14) 0.4754(2) 0.0248(3) Uani d U 1
H H13 -0.1358 0.4113 0.4604 0.030 Uiso calc R 1
C C14 0.0197(2) 0.30306(15) 0.62436(19) 0.0229(3) Uani d U 1
C C15 0.1327(2) 0.19907(14) 0.63414(18) 0.0220(3) Uani d U 1
C C16 0.2166(2) 0.17150(14) 0.50695(19) 0.0220(3) Uani d U 1
H H16 0.2973 0.1039 0.5155 0.026 Uiso calc R 1
C C17 0.5339(2) 0.31673(17) 0.87298(19) 0.0254(3) Uani d U 1
C C18 0.6094(3) 0.2580(2) 0.9827(2) 0.0352(4) Uani d U 1
H H18 0.667(3) 0.211(3) 1.070(3) 0.063(8) Uiso d . 1
C C19 0.1768(2) 0.12835(16) 0.77758(19) 0.0272(3) Uani d U 1
C C20 0.2099(3) 0.06603(19) 0.8933(2) 0.0373(4) Uani d U 1
H H20 0.234(3) 0.008(3) 0.980(3) 0.054(7) Uiso d . 1

loop_
_atom_site_aniso_label
_atom_site_aniso_U_11
_atom_site_aniso_U_22
_atom_site_aniso_U_33
_atom_site_aniso_U_12
_atom_site_aniso_U_13
_atom_site_aniso_U_23
C1 0.0234(7) 0.0275(8) 0.0340(8) -0.0019(7) 0.0103(6) -0.0044(7)
C2 0.0244(7) 0.0343(9) 0.0284(8) -0.0004(7) 0.0064(6) -0.0080(7)
C3 0.0207(6) 0.0206(7) 0.0257(7) -0.0033(6) 0.0013(5) -0.0051(6)
C4 0.0186(6) 0.0231(7) 0.0238(7) -0.0045(6) 0.0016(5) -0.0030(6)
C5 0.0175(6) 0.0262(8) 0.0273(7) -0.0036(6) 0.0054(5) -0.0024(7)
C6 0.0218(7) 0.0285(8) 0.0263(7) -0.0091(6) 0.0065(6) -0.0009(6)
C7 0.0258(8) 0.0249(8) 0.0292(8) -0.0062(6) -0.0006(6) 0.0056(7)
C8 0.0218(7) 0.0207(7) 0.0352(8) -0.0024(6) 0.0001(6) -0.0031(6)
C9 0.0314(8) 0.0420(10) 0.0248(7) -0.0106(8) 0.0093(6) -0.0015(7)
C10 0.0299(8) 0.0321(8) 0.0254(7) -0.0025(7) 0.0075(6) -0.0018(7)
C11 0.0205(6) 0.0215(7) 0.0254(7) -0.0027(6) 0.0034(5) -0.0026(6)
C12 0.0225(7) 0.0225(7) 0.0278(7) -0.0035(6) -0.0005(6) 0.0020(6)
C13 0.0174(7) 0.0187(7) 0.0369(8) -0.0012(5) 0.0018(6) -0.0012(6)
C14 0.0175(6) 0.0205(7) 0.0313(8) -0.0041(6) 0.0062(6) -0.0030(6)
C15 0.0196(6) 0.0187(7) 0.0268(7) -0.0038(6) 0.0022(6) -0.0001(6)
C16 0.0195(6) 0.0165(6) 0.0291(7) -0.0010(5) 0.0025(5) -0.0021(6)
C17 0.0235(7) 0.0260(8) 0.0264(7) -0.0016(6) 0.0046(6) -0.0032(6)
C18 0.0355(9) 0.0386(10) 0.0310(9) 0.0072(8) 0.0056(7) 0.0044(8)
C19 0.0283(8) 0.0224(8) 0.0307(8) -0.0035(6) 0.0049(6) -0.0025(6)
C20 0.0480(11) 0.0298(9) 0.0316(9) -0.0043(8) 0.0015(8) 0.0033(7)

loop_
_atom_type_symbol
_atom_type_description
_atom_type_scat_dispersion_real
_atom_type_scat_dispersion_imag
_atom_type_scat_source
C C 0.0033 0.0016 'International Tables Vol C Tables 4.2.6.8 and 6.1.1.4'
H H 0.0000 0.0000 'International Tables Vol C Tables 4.2.6.8 and 6.1.1.4'

loop_
_geom_angle_atom_site_label_1
_geom_angle_atom_site_label_2
_geom_angle_atom_site_label_3
_geom_angle
C14 C1 C2 112.24(12)
C14 C1 H1A 109.2
C2 C1 H1A 109.2
C14 C1 H1B 109.2
C2 C1 H1B 109.2
H1A C1 H1B 107.9
C3 C2 C1 112.56(13)
C3 C2 H2A 109.1
C1 C2 H2A 109.1
C3 C2 H2B 109.1
C1 C2 H2B 109.1
H2A C2 H2B 107.8
C8 C3 C4 117.01(14)
C8 C3 C2 120.04(14)
C4 C3 C2 121.36(14)
C5 C4 C3 119.69(14)
C5 C4 C17 117.85(14)
C3 C4 C17 122.17(14)
C6 C5 C4 121.16(14)
C6 C5 H5 119.4
C4 C5 H5 119.4
C5 C6 C7 117.12(14)
C5 C6 C9 120.75(16)
C7 C6 C9 120.87(15)
C8 C7 C6 120.78(15)
C8 C7 H7 119.6
C6 C7 H7 119.6
C7 C8 C3 120.85(15)
C7 C8 H8 119.6
C3 C8 H8 119.6
C6 C9 C10 112.28(13)
C6 C9 H9A 109.1
C10 C9 H9A 109.1
C6 C9 H9B 109.1
C10 C9 H9B 109.1
H9A C9 H9B 107.9
C11 C10 C9 112.05(14)
C11 C10 H10A 109.2
C9 C10 H10A 109.2
C11 C10 H10B 109.2
C9 C10 H10B 109.2
H10A C10 H10B 107.9
C16 C11 C12 117.22(14)
C16 C11 C10 120.24(14)
C12 C11 C10 121.24(15)
C13 C12 C11 119.93(14)
C13 C12 H12 120.0
C11 C12 H12 120.0
C14 C13 C12 121.62(15)
C14 C13 H13 119.2
C12 C13 H13 119.2
C13 C14 C15 117.12(14)
C13 C14 C1 120.23(15)
C15 C14 C1 121.21(14)
C16 C15 C14 119.21(14)
C16 C15 C19 119.58(14)
C14 C15 C19 120.93(14)
C11 C16 C15 121.40(14)
C11 C16 H16 119.3
C15 C16 H16 119.3
C18 C17 C4 176.63(17)
C17 C18 H18 178.6(17)
C20 C19 C15 177.47(18)
C19 C20 H20 174.0(17)

loop_
_geom_bond_atom_site_label_1
_geom_bond_atom_site_label_2
_geom_bond_distance
C1 C14 1.517(2)
C1 C2 1.586(2)
C1 H1A 0.9900
C1 H1B 0.9900
C2 C3 1.517(2)
C2 H2A 0.9900
C2 H2B 0.9900
C3 C8 1.396(2)
C3 C4 1.415(2)
C4 C5 1.401(2)
C4 C17 1.436(2)
C5 C6 1.393(2)
C5 H5 0.9500
C6 C7 1.397(3)
C6 C9 1.514(2)
C7 C8 1.392(3)
C7 H7 0.9500
C8 H8 0.9500
C9 C10 1.584(3)
C9 H9A 0.9900
C9 H9B 0.9900
C10 C11 1.516(2)
C10 H10A 0.9900
C10 H10B 0.9900
C11 C16 1.393(2)
C11 C12 1.399(2)
C12 C13 1.393(2)
C12 H12 0.9500
C13 C14 1.390(2)
C13 H13 0.9500
C14 C15 1.410(2)
C15 C16 1.405(2)
C15 C19 1.438(2)
C16 H16 0.9500
C17 C18 1.191(3)
C18 H18 0.95(3)
C19 C20 1.191(3)
C20 H20 0.96(3)

loop_
_geom_torsion_atom_site_label_1
_geom_torsion_atom_site_label_2
_geom_torsion_atom_site_label_3
_geom_torsion_atom_site_label_4
_geom_torsion
C14 C1 C2 C3 22.3(2)
C1 C2 C3 C8 64.0(2)
C1 C2 C3 C4 -101.20(18)
C8 C3 C4 C5 -15.2(2)
C2 C3 C4 C5 150.48(15)
C8 C3 C4 C17 171.22(14)
C2 C3 C4 C17 -23.2(2)
C3 C4 C5 C6 0.6(2)
C17 C4 C5 C6 174.47(15)
C4 C5 C6 C7 14.3(2)
C4 C5 C6 C9 -153.02(15)
C5 C6 C7 C8 -14.6(2)
C9 C6 C7 C8 152.71(16)
C6 C7 C8 C3 -0.1(2)
C4 C3 C8 C7 15.0(2)
C2 C3 C8 C7 -150.84(16)
C5 C6 C9 C10 70.55(19)
C7 C6 C9 C10 -96.3(2)
C6 C9 C10 C11 19.4(2)
C9 C10 C11 C16 -97.61(19)
C9 C10 C11 C12 69.0(2)
C16 C11 C12 C13 15.7(2)
C10 C11 C12 C13 -151.23(16)
C11 C12 C13 C14 -2.3(2)
C12 C13 C14 C15 -13.9(2)
C12 C13 C14 C1 152.54(15)
C2 C1 C14 C13 -99.26(17)
C2 C1 C14 C15 66.7(2)
C13 C14 C15 C16 16.4(2)
C1 C14 C15 C16 -149.91(15)
C13 C14 C15 C19 -169.66(14)
C1 C14 C15 C19 24.0(2)
C12 C11 C16 C15 -13.1(2)
C10 C11 C16 C15 154.03(15)
C14 C15 C16 C11 -3.1(2)
C19 C15 C16 C11 -177.07(14)

loop_
_cod_related_entry_id
_cod_related_entry_database
_cod_related_entry_code
1 ChemSpider 10188160
